data_1563192
loop_
_publ_author_name
'Li, Xing'
'Bing, Yue'
'Zha, Mei-Qin'
'Wang, Dong-Jie'
'Han, Lei'
'Cao, Rong'

_publ_section_title
;
 Di-, tri-, tetranuclear clusters and polymeric cadmium compounds:
 Syntheses, structures and fluorescent properties with various linking
 fashions and high stability of orotates under the condition of strong
 bases
;
_journal_issue 8
_journal_name_full 'Journal of Solid State Chemistry'
_journal_page_first 1963
_journal_page_last 1971
_journal_paper_doi 10.1016/j.jssc.2011.05.031
_journal_volume 184
_journal_year 2011
_chemical_formula_moiety 'C17 H12 Cd N4 O5, H2 O '
_chemical_formula_sum 'C17 H14 Cd N4 O6'
_chemical_formula_weight 482.73
_space_group_IT_number 14
_space_group_name_Hall '-P 2ybc'
_space_group_name_H-M_alt 'P 1 21/c 1'
_symmetry_cell_setting monoclinic
_symmetry_space_group_name_Hall '-P 2ybc'
_symmetry_space_group_name_H-M 'P 1 21/c 1'
_atom_sites_solution_hydrogens geom
_atom_sites_solution_primary direct
_atom_sites_solution_secondary difmap
_audit_creation_method SHELXL-97
_cell_angle_alpha 90.00
_cell_angle_beta 91.399(5)
_cell_angle_gamma 90.00
_cell_formula_units_Z 4
_cell_length_a 10.6312(6)
_cell_length_b 14.3635(7)
_cell_length_c 11.5860(6)
_cell_measurement_reflns_used 13339
_cell_measurement_temperature 293(2)
_cell_measurement_theta_max 27.48
_cell_measurement_theta_min 2.84
_cell_volume 1768.67(16)
_computing_cell_refinement 'SAINT (Bruker, 1999)'
_computing_data_collection 'SMART (Bruker, 1997)'
_computing_data_reduction SAINT
_computing_molecular_graphics 'SHELXTL-PLUS (Sheldrick, 1990)'
_computing_publication_material SHELXL-97
_computing_structure_refinement 'SHELXL-97 (Sheldrick, 1997)'
_computing_structure_solution 'SHELXS-97 (Sheldrick, 1990)'
_diffrn_ambient_temperature 293(2)
_diffrn_measured_fraction_theta_full 0.954
_diffrn_measured_fraction_theta_max 0.954
_diffrn_measurement_device_type 'CCD area detector'
_diffrn_measurement_method 'phi and omega scans'
_diffrn_radiation_monochromator graphite
_diffrn_radiation_source 'fine-focus sealed tube'
_diffrn_radiation_type MoK\a
_diffrn_radiation_wavelength 0.71073
_diffrn_reflns_av_R_equivalents 0.0167
_diffrn_reflns_av_sigmaI/netI 0.0159
_diffrn_reflns_limit_h_max 13
_diffrn_reflns_limit_h_min -13
_diffrn_reflns_limit_k_max 18
_diffrn_reflns_limit_k_min -17
_diffrn_reflns_limit_l_max 14
_diffrn_reflns_limit_l_min -15
_diffrn_reflns_number 13339
_diffrn_reflns_theta_full 27.48
_diffrn_reflns_theta_max 27.48
_diffrn_reflns_theta_min 2.84
_exptl_absorpt_coefficient_mu 1.280
_exptl_absorpt_correction_T_max 0.858
_exptl_absorpt_correction_T_min 0.782
_exptl_absorpt_correction_type multi-scan
_exptl_absorpt_process_details 'SADABS (Sheldrick, 1996)'
_exptl_crystal_colour colourless
_exptl_crystal_density_diffrn 1.813
_exptl_crystal_density_method 'not measured'
_exptl_crystal_description block
_exptl_crystal_F_000 960
_exptl_crystal_size_max 0.23
_exptl_crystal_size_mid 0.16
_exptl_crystal_size_min 0.12
_refine_diff_density_max 0.878
_refine_diff_density_min -0.464
_refine_diff_density_rms 0.068
_refine_ls_extinction_method none
_refine_ls_goodness_of_fit_ref 1.087
_refine_ls_hydrogen_treatment mixed
_refine_ls_matrix_type full
_refine_ls_number_parameters 261
_refine_ls_number_reflns 3871
_refine_ls_number_restraints 5
_refine_ls_restrained_S_all 1.091
_refine_ls_R_factor_all 0.0284
_refine_ls_R_factor_gt 0.0260
_refine_ls_shift/su_max 0.002
_refine_ls_shift/su_mean 0.000
_refine_ls_structure_factor_coef Fsqd
_refine_ls_weighting_details 'calc w=1/[\s^2^(Fo^2^)+(0.0313P)^2^+1.4717P] where P=(Fo^2^+2Fc^2^)/3'
_refine_ls_weighting_scheme calc
_refine_ls_wR_factor_gt 0.0635
_refine_ls_wR_factor_ref 0.0651
_reflns_number_gt 3600
_reflns_number_total 3871
_reflns_threshold_expression >2sigma(I)
_cod_data_source_file JSSC-2011-184-1963.cif
_cod_data_source_block 4
_cod_depositor_comments
;
The following automatic conversions were performed:

data item '_exptl_absorpt_correction_type' value 'Multi-scan' was
changed to 'multi-scan' in accordance with the built-in table derived
from the CIF Core dictionary named 'cif_core.dic' version 2.4.5 last
updated on 2014-11-21.

Automatic conversion script
Id: cif_fix_values 8369 2020-08-20 11:38:08Z andrius 
;
_cod_original_sg_symbol_Hall '-P 2ybc '
_cod_original_sg_symbol_H-M P21/c
_cod_database_code 1563192

loop_
_symmetry_equiv_pos_as_xyz
'x, y, z'
'-x, y+1/2, -z+1/2'
'-x, -y, -z'
'x, -y-1/2, z-1/2'

loop_
_atom_site_label
_atom_site_type_symbol
_atom_site_fract_x
_atom_site_fract_y
_atom_site_fract_z
_atom_site_U_iso_or_equiv
_atom_site_adp_type
_atom_site_occupancy
_atom_site_symmetry_multiplicity
_atom_site_calc_flag
_atom_site_refinement_flags
_atom_site_disorder_assembly
_atom_site_disorder_group
Cd1 Cd 0.649053(15) 0.845053(10) 0.320292(14) 0.02590(7) Uani 1 1 d . . .
O1 O 0.39365(18) 0.84628(11) 0.01992(16) 0.0373(4) Uani 1 1 d . . .
O2 O 0.53964(16) 0.80292(11) 0.14969(15) 0.0330(4) Uani 1 1 d . . .
O3 O 0.61394(19) 1.06234(13) 0.39571(17) 0.0466(5) Uani 1 1 d . . .
O4 O 0.32331(16) 1.18444(11) 0.14470(15) 0.0332(4) Uani 1 1 d . . .
O5 O 0.47950(19) 0.82451(13) 0.43596(18) 0.0411(4) Uani 1 1 d D . .
O6 O 0.2020(4) 0.8985(4) -0.1496(4) 0.1485(18) Uani 1 1 d D . .
N1 N 0.54510(17) 0.96908(12) 0.24973(16) 0.0256(4) Uani 1 1 d . . .
N2 N 0.47365(18) 1.12242(12) 0.26470(17) 0.0280(4) Uani 1 1 d . . .
H2 H 0.4809 1.1768 0.2991 0.034 Uiso 1 1 calc R . .
N3 N 0.8380(2) 0.85569(14) 0.21849(19) 0.0307(4) Uani 1 1 d . . .
N4 N 0.81244(19) 0.86792(14) 0.45305(18) 0.0320(4) Uani 1 1 d . . .
C1 C 0.4645(2) 0.86155(15) 0.10431(19) 0.0251(4) Uani 1 1 d . . .
C2 C 0.4635(2) 0.95859(14) 0.15884(18) 0.0226(4) Uani 1 1 d . . .
C3 C 0.3848(2) 1.02652(14) 0.11919(19) 0.0263(5) Uani 1 1 d . . .
H3 H 0.3275 1.0149 0.0566 0.032 Uiso 1 1 calc R . .
C4 C 0.3897(2) 1.11571(15) 0.17343(19) 0.0250(4) Uani 1 1 d . . .
C5 C 0.5477(2) 1.05055(15) 0.3069(2) 0.0287(5) Uani 1 1 d . . .
C6 C 0.8504(3) 0.85404(19) 0.1049(2) 0.0413(6) Uani 1 1 d . . .
H6 H 0.7766 0.8491 0.0573 0.050 Uiso 1 1 calc R . .
C7 C 0.9674(4) 0.8593(2) 0.0517(3) 0.0557(8) Uani 1 1 d . . .
H7 H 0.9722 0.8605 -0.0301 0.067 Uiso 1 1 calc R . .
C8 C 1.0735(3) 0.8627(3) 0.1192(3) 0.0588(8) Uani 1 1 d . . .
H8 H 1.1537 0.8641 0.0848 0.071 Uiso 1 1 calc R . .
C9 C 1.0646(3) 0.8641(2) 0.2403(3) 0.0464(7) Uani 1 1 d . . .
C10 C 1.1721(3) 0.8676(3) 0.3167(3) 0.0645(10) Uani 1 1 d . . .
H10 H 1.2540 0.8661 0.2858 0.077 Uiso 1 1 calc R . .
C11 C 1.1589(3) 0.8728(3) 0.4319(3) 0.0644(10) Uani 1 1 d . . .
H11 H 1.2319 0.8748 0.4809 0.077 Uiso 1 1 calc R . .
C12 C 1.0376(3) 0.8755(2) 0.4817(3) 0.0457(7) Uani 1 1 d . . .
C13 C 1.0206(3) 0.8833(2) 0.6012(3) 0.0557(8) Uani 1 1 d . . .
H13 H 1.0914 0.8883 0.6524 0.067 Uiso 1 1 calc R . .
C14 C 0.9030(3) 0.8837(3) 0.6432(3) 0.0583(9) Uani 1 1 d . . .
H14 H 0.8904 0.8894 0.7237 0.070 Uiso 1 1 calc R . .
C15 C 0.8006(3) 0.8754(2) 0.5663(2) 0.0468(7) Uani 1 1 d . . .
H15 H 0.7183 0.8752 0.5966 0.056 Uiso 1 1 calc R . .
C16 C 0.9296(2) 0.86819(16) 0.4096(2) 0.0312(5) Uani 1 1 d . . .
C17 C 0.9436(2) 0.86239(17) 0.2863(2) 0.0320(5) Uani 1 1 d . . .
H5A H 0.454(3) 0.7700(17) 0.462(3) 0.072(12) Uiso 1 1 d D . .
H5B H 0.4582(16) 0.8560(10) 0.4982(14) 0.062(11) Uiso 1 1 d D . .
H6B H 0.2179 0.8300 -0.1477 0.075 Uiso 1 1 d RD . .
H6A H 0.2772 0.9184 -0.1102 0.075 Uiso 1 1 d RD . .

loop_
_atom_site_aniso_label
_atom_site_aniso_U_11
_atom_site_aniso_U_22
_atom_site_aniso_U_33
_atom_site_aniso_U_23
_atom_site_aniso_U_13
_atom_site_aniso_U_12
Cd1 0.02403(10) 0.02286(10) 0.03049(11) 0.00001(6) -0.00593(7) 0.00023(5)
O1 0.0442(11) 0.0300(9) 0.0370(10) -0.0079(7) -0.0161(8) 0.0044(7)
O2 0.0413(10) 0.0219(8) 0.0351(9) -0.0031(6) -0.0110(8) 0.0031(7)
O3 0.0535(12) 0.0369(10) 0.0479(11) -0.0150(8) -0.0278(9) 0.0137(8)
O4 0.0368(9) 0.0213(7) 0.0411(10) -0.0007(7) -0.0114(8) 0.0046(7)
O5 0.0467(11) 0.0328(9) 0.0446(11) 0.0085(8) 0.0166(9) 0.0014(8)
O6 0.094(3) 0.238(6) 0.112(3) 0.048(4) -0.025(2) -0.002(3)
N1 0.0285(9) 0.0204(8) 0.0275(9) -0.0010(7) -0.0046(8) 0.0014(7)
N2 0.0331(10) 0.0185(8) 0.0321(10) -0.0046(7) -0.0080(8) 0.0033(7)
N3 0.0303(11) 0.0314(10) 0.0303(10) 0.0009(8) -0.0025(8) -0.0014(8)
N4 0.0303(10) 0.0356(10) 0.0299(10) -0.0027(8) -0.0043(8) -0.0025(8)
C1 0.0278(11) 0.0228(10) 0.0248(11) 0.0002(8) -0.0006(9) -0.0015(8)
C2 0.0238(10) 0.0212(9) 0.0228(10) 0.0017(8) 0.0021(8) -0.0025(8)
C3 0.0293(11) 0.0214(10) 0.0280(11) -0.0002(8) -0.0062(9) -0.0006(8)
C4 0.0264(11) 0.0227(10) 0.0258(11) 0.0019(8) 0.0006(9) -0.0005(8)
C5 0.0294(11) 0.0246(10) 0.0318(12) -0.0022(9) -0.0055(9) 0.0025(8)
C6 0.0465(16) 0.0444(15) 0.0327(14) 0.0024(11) -0.0021(12) 0.0010(11)
C7 0.070(2) 0.0628(19) 0.0352(15) 0.0024(14) 0.0130(15) -0.0061(16)
C8 0.0477(18) 0.074(2) 0.056(2) 0.0007(17) 0.0194(16) -0.0104(16)
C9 0.0307(14) 0.0556(17) 0.0531(18) 0.0003(14) 0.0074(13) -0.0074(12)
C10 0.0263(14) 0.092(3) 0.075(3) -0.006(2) 0.0043(15) -0.0105(16)
C11 0.0279(15) 0.090(3) 0.074(2) -0.008(2) -0.0137(15) -0.0080(15)
C12 0.0344(14) 0.0525(16) 0.0494(17) -0.0048(13) -0.0156(13) -0.0052(12)
C13 0.0508(18) 0.068(2) 0.0474(17) -0.0078(15) -0.0249(15) -0.0040(15)
C14 0.067(2) 0.076(2) 0.0315(15) -0.0079(15) -0.0110(15) -0.0028(18)
C15 0.0453(16) 0.0614(18) 0.0335(14) -0.0050(13) -0.0011(12) -0.0008(14)
C16 0.0260(11) 0.0317(11) 0.0355(13) -0.0007(10) -0.0061(10) -0.0039(9)
C17 0.0267(12) 0.0328(11) 0.0365(13) 0.0013(10) -0.0014(10) -0.0033(9)

loop_
_atom_type_symbol
_atom_type_description
_atom_type_scat_dispersion_real
_atom_type_scat_dispersion_imag
_atom_type_scat_source
C C 0.0033 0.0016 'International Tables Vol C Tables 4.2.6.8 and 6.1.1.4'
H H 0.0000 0.0000 'International Tables Vol C Tables 4.2.6.8 and 6.1.1.4'
N N 0.0061 0.0033 'International Tables Vol C Tables 4.2.6.8 and 6.1.1.4'
O O 0.0106 0.0060 'International Tables Vol C Tables 4.2.6.8 and 6.1.1.4'
Cd Cd -0.8075 1.2024 'International Tables Vol C Tables 4.2.6.8 and 6.1.1.4'

loop_
_geom_angle_atom_site_label_1
_geom_angle_atom_site_label_2
_geom_angle_atom_site_label_3
_geom_angle
_geom_angle_site_symmetry_1
_geom_angle_site_symmetry_3
N1 Cd1 O5 85.85(7) . .
N1 Cd1 N4 119.01(7) . .
O5 Cd1 N4 102.58(8) . .
N1 Cd1 O2 70.61(6) . .
O5 Cd1 O2 94.51(7) . .
N4 Cd1 O2 160.73(7) . .
N1 Cd1 N3 100.64(7) . .
O5 Cd1 N3 172.92(7) . .
N4 Cd1 N3 71.87(7) . .
O2 Cd1 N3 90.36(7) . .
N1 Cd1 O4 153.95(6) . 2_645
O5 Cd1 O4 82.53(7) . 2_645
N4 Cd1 O4 86.35(7) . 2_645
O2 Cd1 O4 87.12(6) . 2_645
N3 Cd1 O4 92.60(7) . 2_645
C1 O2 Cd1 118.20(14) . .
C4 O4 Cd1 131.08(15) . 2_655
Cd1 O5 H5A 124(3) . .
Cd1 O5 H5B 129.1(12) . .
H5A O5 H5B 95(3) . .
H6B O6 H6A 98.3 . .
C5 N1 C2 118.97(18) . .
C5 N1 Cd1 120.53(14) . .
C2 N1 Cd1 119.70(13) . .
C4 N2 C5 125.16(19) . .
C4 N2 H2 117.4 . .
C5 N2 H2 117.4 . .
C6 N3 C17 118.4(2) . .
C6 N3 Cd1 126.96(19) . .
C17 N3 Cd1 114.68(17) . .
C15 N4 C16 118.6(2) . .
C15 N4 Cd1 125.53(19) . .
C16 N4 Cd1 115.80(16) . .
O1 C1 O2 125.1(2) . .
O1 C1 C2 118.45(19) . .
O2 C1 C2 116.45(18) . .
N1 C2 C3 124.06(19) . .
N1 C2 C1 114.24(18) . .
C3 C2 C1 121.69(19) . .
C2 C3 C4 118.68(19) . .
C2 C3 H3 120.7 . .
C4 C3 H3 120.7 . .
O4 C4 N2 120.1(2) . .
O4 C4 C3 125.1(2) . .
N2 C4 C3 114.79(19) . .
O3 C5 N1 122.0(2) . .
O3 C5 N2 119.8(2) . .
N1 C5 N2 118.11(19) . .
N3 C6 C7 123.0(3) . .
N3 C6 H6 118.5 . .
C7 C6 H6 118.5 . .
C8 C7 C6 118.8(3) . .
C8 C7 H7 120.6 . .
C6 C7 H7 120.6 . .
C7 C8 C9 119.9(3) . .
C7 C8 H8 120.0 . .
C9 C8 H8 120.0 . .
C17 C9 C8 117.5(3) . .
C17 C9 C10 119.4(3) . .
C8 C9 C10 123.0(3) . .
C11 C10 C9 121.0(3) . .
C11 C10 H10 119.5 . .
C9 C10 H10 119.5 . .
C10 C11 C12 121.2(3) . .
C10 C11 H11 119.4 . .
C12 C11 H11 119.4 . .
C13 C12 C16 117.9(3) . .
C13 C12 C11 122.7(3) . .
C16 C12 C11 119.4(3) . .
C14 C13 C12 119.8(3) . .
C14 C13 H13 120.1 . .
C12 C13 H13 120.1 . .
C13 C14 C15 119.0(3) . .
C13 C14 H14 120.5 . .
C15 C14 H14 120.5 . .
N4 C15 C14 123.2(3) . .
N4 C15 H15 118.4 . .
C14 C15 H15 118.4 . .
N4 C16 C12 121.6(2) . .
N4 C16 C17 119.1(2) . .
C12 C16 C17 119.3(2) . .
N3 C17 C9 122.3(3) . .
N3 C17 C16 118.3(2) . .
C9 C17 C16 119.5(2) . .

loop_
_geom_bond_atom_site_label_1
_geom_bond_atom_site_label_2
_geom_bond_distance
_geom_bond_site_symmetry_2
Cd1 N1 2.2403(17) .
Cd1 O5 2.291(2) .
Cd1 N4 2.3153(19) .
Cd1 O2 2.3482(16) .
Cd1 N3 2.359(2) .
Cd1 O4 2.3595(16) 2_645
O1 C1 1.240(3) .
O2 C1 1.266(3) .
O3 C5 1.244(3) .
O4 C4 1.254(3) .
O4 Cd1 2.3595(16) 2_655
O5 H5A 0.883(19) .
O5 H5B 0.885(15) .
O6 H6B 0.9990 .
O6 H6A 0.9544 .
N1 C5 1.345(3) .
N1 C2 1.356(3) .
N2 C4 1.370(3) .
N2 C5 1.381(3) .
N2 H2 0.8800 .
N3 C6 1.326(4) .
N3 C17 1.357(3) .
N4 C15 1.326(4) .
N4 C16 1.355(3) .
C1 C2 1.530(3) .
C2 C3 1.358(3) .
C3 C4 1.427(3) .
C3 H3 0.9500 .
C6 C7 1.404(5) .
C6 H6 0.9500 .
C7 C8 1.359(5) .
C7 H7 0.9500 .
C8 C9 1.409(5) .
C8 H8 0.9500 .
C9 C17 1.404(4) .
C9 C10 1.429(4) .
C10 C11 1.347(5) .
C10 H10 0.9500 .
C11 C12 1.426(5) .
C11 H11 0.9500 .
C12 C13 1.406(4) .
C12 C16 1.407(3) .
C13 C14 1.352(5) .
C13 H13 0.9500 .
C14 C15 1.395(4) .
C14 H14 0.9500 .
C15 H15 0.9500 .
C16 C17 1.443(4) .
